data_7101715
loop_
_publ_author_name
'Hitchcock, Peter B'
'Lappert, Michael F'
'Li, Gang'
'Protchenko, Andrey V'

_publ_section_title
;
 beta-Diiminato ligand (L) transformations in reactions of KL with PI3
 and I2 [L = {N(C6H3Pr(i)2-2,6)C(H)}2CPh].
;
_journal_issue 8
_journal_name_full 'Chemical communications (Cambridge, England)'
_journal_page_first 846
_journal_page_last 848
_journal_paper_doi 10.1039/b611260a
_journal_year 2007
_chemical_compound_source 'synthesis as described'
_chemical_formula_moiety 'C66 H81 I N4 P, I3'
_chemical_formula_sum 'C66 H81 I4 N4 P'
_chemical_formula_weight 1468.92
_chemical_name_systematic
;
?
;
_space_group_IT_number 2
_symmetry_cell_setting triclinic
_symmetry_Int_Tables_number 2
_symmetry_space_group_name_Hall '-P 1'
_symmetry_space_group_name_H-M 'P -1'
_atom_sites_solution_hydrogens geom
_atom_sites_solution_primary direct
_atom_sites_solution_secondary difmap
_audit_conform_dict_location ftp://ftp.iucr.org/pub/cif_core.dic
_audit_conform_dict_name cif_core.dic
_audit_conform_dict_version 2.3
_audit_creation_date 2005-01-17T09:59:21-00:00
_audit_creation_method 'WinGX routine CIF_UPDATE'
_cell_angle_alpha 67.651(1)
_cell_angle_beta 88.601(2)
_cell_angle_gamma 79.776(2)
_cell_formula_units_Z 2
_cell_length_a 10.4165(2)
_cell_length_b 17.3501(5)
_cell_length_c 19.9124(6)
_cell_measurement_reflns_used 51338
_cell_measurement_temperature 173(2)
_cell_measurement_theta_max 26.022
_cell_measurement_theta_min 3.395
_cell_measurement_wavelength 0.71073
_cell_volume 3271.88(15)
_computing_cell_refinement 'HKL Scalepack (Otwinowski & Minor 1997)'
_computing_data_collection 'Collect (Nonius BV, 1997-2000)'
_computing_data_reduction 'HKL Denzo and Scalepack (Otwinowski & Minor 1997)'
_computing_molecular_graphics 'Ortep-3 for Windows (Farrugia, 1997)'
_computing_publication_material 'WinGX publication routines (Farrugia, 1999)'
_computing_structure_refinement 'SHELXL-97 (Sheldrick, 1997)'
_computing_structure_solution 'SHELXS-86 (Sheldrick, 1986)'
_diffrn_ambient_temperature 173(2)
_diffrn_detector 'CCD plate'
_diffrn_detector_area_resol_mean 9
_diffrn_measured_fraction_theta_full 0.99
_diffrn_measured_fraction_theta_max 0.99
_diffrn_measurement_device '95mm CCD camera on \k-goniostat'
_diffrn_measurement_device_type KappaCCD
_diffrn_measurement_method 'CCD rotation images, thick slices'
_diffrn_orient_matrix_type 'by Nonius Collect from scalepack cell'
_diffrn_orient_matrix_UB_11 -0.538484E-1
_diffrn_orient_matrix_UB_12 -0.282554E-1
_diffrn_orient_matrix_UB_13 0.413097E-1
_diffrn_orient_matrix_UB_21 0.744794E-1
_diffrn_orient_matrix_UB_22 -0.108588E-1
_diffrn_orient_matrix_UB_23 0.350876E-1
_diffrn_orient_matrix_UB_31 -0.330251E-1
_diffrn_orient_matrix_UB_32 0.556791E-1
_diffrn_orient_matrix_UB_33 0.41644E-2
_diffrn_radiation_monochromator graphite
_diffrn_radiation_probe x-ray
_diffrn_radiation_type MoK\a
_diffrn_radiation_wavelength 0.71073
_diffrn_reflns_av_R_equivalents 0.0568
_diffrn_reflns_av_unetI/netI 0.0607
_diffrn_reflns_limit_h_max 12
_diffrn_reflns_limit_h_min -12
_diffrn_reflns_limit_k_max 21
_diffrn_reflns_limit_k_min -21
_diffrn_reflns_limit_l_max 24
_diffrn_reflns_limit_l_min -24
_diffrn_reflns_number 48640
_diffrn_reflns_theta_full 26.08
_diffrn_reflns_theta_max 26.08
_diffrn_reflns_theta_min 3.46
_diffrn_source 'Enraf Nonius FR590'
_exptl_absorpt_coefficient_mu 1.969
_exptl_absorpt_correction_T_max 0.891
_exptl_absorpt_correction_T_min 0.730
_exptl_absorpt_correction_type multi-scan
_exptl_absorpt_process_details
;
[c.f. r.h. blessing, acta cryst. (1995), a51, 33-38]
;
_exptl_crystal_colour red
_exptl_crystal_density_diffrn 1.491
_exptl_crystal_density_method 'not measured'
_exptl_crystal_description plate
_exptl_crystal_F_000 1464
_exptl_crystal_size_max 0.2
_exptl_crystal_size_mid 0.2
_exptl_crystal_size_min 0.05
_refine_diff_density_max 1.391
_refine_diff_density_min -1.125
_refine_diff_density_rms 0.093
_refine_ls_extinction_method none
_refine_ls_goodness_of_fit_ref 1.02
_refine_ls_hydrogen_treatment constr
_refine_ls_matrix_type full
_refine_ls_number_parameters 676
_refine_ls_number_reflns 12860
_refine_ls_number_restraints 0
_refine_ls_restrained_S_all 1.02
_refine_ls_R_factor_all 0.1014
_refine_ls_R_factor_gt 0.0552
_refine_ls_shift/su_max 0.001
_refine_ls_shift/su_mean 0
_refine_ls_structure_factor_coef Fsqd
_refine_ls_weighting_details 'calc w=1/[\s^2^(Fo^2^)+(0.0255P)^2^+11.1539P] where P=(Fo^2^+2Fc^2^)/3'
_refine_ls_weighting_scheme calc
_refine_ls_wR_factor_gt 0.0958
_refine_ls_wR_factor_ref 0.1113
_reflns_number_gt 8372
_reflns_number_total 12860
_reflns_threshold_expression >2sigma(I)
_cod_data_source_file B611260A.txt
_cod_data_source_block (1)-jan705
_cod_original_sg_symbol_H-M P-1
_cod_database_code 7101715

loop_
_symmetry_equiv_pos_as_xyz
'x, y, z'
'-x, -y, -z'

loop_
_atom_site_label
_atom_site_type_symbol
_atom_site_fract_x
_atom_site_fract_y
_atom_site_fract_z
_atom_site_U_iso_or_equiv
_atom_site_adp_type
_atom_site_occupancy
_atom_site_symmetry_multiplicity
_atom_site_calc_flag
_atom_site_refinement_flags
I1 I 0.22592(4) 0.73799(3) 0.45696(2) 0.04987(12) Uani 1 1 d .
I2 I 1.03740(5) 1.12480(3) 0.28446(3) 0.07620(16) Uani 1 1 d .
I3 I 0.95193(4) 0.96568(3) 0.32157(2) 0.05635(13) Uani 1 1 d .
I4 I 0.86945(4) 0.79885(3) 0.36819(3) 0.07424(17) Uani 1 1 d .
P1 P 0.46886(13) 0.70706(8) 0.47202(7) 0.0318(3) Uani 1 1 d .
N1 N 0.5127(4) 0.7195(2) 0.3842(2) 0.0281(9) Uani 1 1 d .
N2 N 0.5014(4) 0.8037(2) 0.4684(2) 0.0300(10) Uani 1 1 d .
N3 N 0.4445(4) 1.2826(3) 0.1459(2) 0.0375(11) Uani 1 1 d .
N4 N 0.3207(4) 1.2020(3) 0.0119(2) 0.0373(11) Uani 1 1 d .
C1 C 0.5169(5) 0.7937(3) 0.3300(3) 0.0314(12) Uani 1 1 d .
H1 H 0.5298 0.7937 0.2826 0.038 Uiso 1 1 calc R
C2 C 0.5036(4) 0.8711(3) 0.3379(3) 0.0269(11) Uani 1 1 d .
C3 C 0.5051(5) 0.8707(3) 0.4075(3) 0.0306(12) Uani 1 1 d .
H3 H 0.5091 0.9228 0.4121 0.037 Uiso 1 1 calc R
C4 C 0.5064(5) 0.9511(3) 0.2735(3) 0.0306(12) Uani 1 1 d .
C5 C 0.4126(5) 1.0232(3) 0.2623(3) 0.0360(13) Uani 1 1 d .
H5 H 0.345 1.021 0.2955 0.043 Uiso 1 1 calc R
C6 C 0.4159(5) 1.0981(3) 0.2034(3) 0.0359(13) Uani 1 1 d .
H6 H 0.3498 1.1462 0.1961 0.043 Uiso 1 1 calc R
C7 C 0.5144(5) 1.1032(3) 0.1551(3) 0.0354(13) Uani 1 1 d .
C8 C 0.6063(5) 1.0309(3) 0.1648(3) 0.0415(14) Uani 1 1 d .
H8 H 0.6725 1.0329 0.1309 0.05 Uiso 1 1 calc R
C9 C 0.6028(5) 0.9561(3) 0.2231(3) 0.0399(14) Uani 1 1 d .
H9 H 0.6669 0.9075 0.229 0.048 Uiso 1 1 calc R
C10 C 0.5228(5) 0.6427(3) 0.3676(3) 0.0323(12) Uani 1 1 d .
C11 C 0.6309(5) 0.5776(3) 0.3976(3) 0.0377(13) Uani 1 1 d .
C12 C 0.6358(6) 0.5051(3) 0.3826(3) 0.0452(15) Uani 1 1 d .
H12 H 0.7065 0.4592 0.403 0.054 Uiso 1 1 calc R
C13 C 0.5429(6) 0.4977(4) 0.3397(3) 0.0513(16) Uani 1 1 d .
H13 H 0.5491 0.4473 0.3307 0.062 Uiso 1 1 calc R
C14 C 0.4385(6) 0.5643(4) 0.3090(3) 0.0460(15) Uani 1 1 d .
H14 H 0.375 0.5592 0.2783 0.055 Uiso 1 1 calc R
C15 C 0.4255(5) 0.6381(3) 0.3224(3) 0.0370(13) Uani 1 1 d .
C16 C 0.7405(5) 0.5823(4) 0.4433(3) 0.0442(14) Uani 1 1 d .
H16 H 0.7245 0.6397 0.4458 0.053 Uiso 1 1 calc R
C17 C 0.7465(7) 0.5159(4) 0.5203(4) 0.068(2) Uani 1 1 d .
H17A H 0.8177 0.5209 0.5488 0.101 Uiso 1 1 calc R
H17B H 0.7621 0.4592 0.5188 0.101 Uiso 1 1 calc R
H17C H 0.6635 0.5249 0.5429 0.101 Uiso 1 1 calc R
C18 C 0.8731(6) 0.5701(5) 0.4081(4) 0.073(2) Uani 1 1 d .
H18A H 0.9431 0.574 0.438 0.11 Uiso 1 1 calc R
H18B H 0.8702 0.6143 0.3593 0.11 Uiso 1 1 calc R
H18C H 0.8899 0.5143 0.4048 0.11 Uiso 1 1 calc R
C19 C 0.3097(6) 0.7079(4) 0.2856(3) 0.0453(15) Uani 1 1 d .
H19 H 0.3048 0.7518 0.3072 0.054 Uiso 1 1 calc R
C20 C 0.1798(6) 0.6758(4) 0.2970(4) 0.068(2) Uani 1 1 d .
H20A H 0.1085 0.7231 0.2724 0.102 Uiso 1 1 calc R
H20B H 0.165 0.6518 0.3491 0.102 Uiso 1 1 calc R
H20C H 0.1828 0.6321 0.2768 0.102 Uiso 1 1 calc R
C21 C 0.3275(8) 0.7497(4) 0.2052(3) 0.071(2) Uani 1 1 d .
H21A H 0.2519 0.7946 0.1827 0.107 Uiso 1 1 calc R
H21B H 0.3351 0.7075 0.1831 0.107 Uiso 1 1 calc R
H21C H 0.4069 0.7744 0.1976 0.107 Uiso 1 1 calc R
C22 C 0.4950(5) 0.8128(3) 0.5388(3) 0.0335(12) Uani 1 1 d .
C23 C 0.3861(5) 0.8679(3) 0.5496(3) 0.0409(14) Uani 1 1 d .
C24 C 0.3798(6) 0.8718(4) 0.6185(3) 0.0533(16) Uani 1 1 d .
H24 H 0.3091 0.9086 0.628 0.064 Uiso 1 1 calc R
C25 C 0.4722(7) 0.8244(4) 0.6725(3) 0.0570(17) Uani 1 1 d .
H25 H 0.4632 0.8269 0.7192 0.068 Uiso 1 1 calc R
C26 C 0.5770(7) 0.7735(4) 0.6602(3) 0.0552(17) Uani 1 1 d .
H26 H 0.6413 0.7424 0.6984 0.066 Uiso 1 1 calc R
C27 C 0.5937(6) 0.7654(4) 0.5925(3) 0.0436(14) Uani 1 1 d .
C28 C 0.2804(6) 0.9246(4) 0.4918(3) 0.0507(16) Uani 1 1 d .
H28 H 0.2905 0.9076 0.4491 0.061 Uiso 1 1 calc R
C29 C 0.1438(6) 0.9144(5) 0.5202(4) 0.077(2) Uani 1 1 d .
H29A H 0.0779 0.9512 0.4819 0.116 Uiso 1 1 calc R
H29B H 0.1325 0.9302 0.5625 0.116 Uiso 1 1 calc R
H29C H 0.1338 0.8552 0.5342 0.116 Uiso 1 1 calc R
C30 C 0.2984(8) 1.0166(4) 0.4671(4) 0.081(2) Uani 1 1 d .
H30A H 0.231 1.0529 0.4295 0.121 Uiso 1 1 calc R
H30B H 0.3849 1.0218 0.4473 0.121 Uiso 1 1 calc R
H30C H 0.2908 1.034 0.5086 0.121 Uiso 1 1 calc R
C31 C 0.7168(6) 0.7116(4) 0.5810(3) 0.0475(15) Uani 1 1 d .
H31 H 0.7055 0.7054 0.5337 0.057 Uiso 1 1 calc R
C32 C 0.8354(6) 0.7544(5) 0.5771(4) 0.073(2) Uani 1 1 d .
H32A H 0.9138 0.7187 0.5695 0.11 Uiso 1 1 calc R
H32B H 0.8469 0.7621 0.6227 0.11 Uiso 1 1 calc R
H32C H 0.821 0.8097 0.5365 0.11 Uiso 1 1 calc R
C33 C 0.7434(8) 0.6238(4) 0.6407(4) 0.078(2) Uani 1 1 d .
H33A H 0.8232 0.5909 0.6312 0.117 Uiso 1 1 calc R
H33B H 0.6697 0.5952 0.6419 0.117 Uiso 1 1 calc R
H33C H 0.7542 0.6286 0.6876 0.117 Uiso 1 1 calc R
C34 C 0.4572(5) 1.2686(3) 0.0886(3) 0.0334(12) Uani 1 1 d .
H34 H 0.4277 1.3145 0.0442 0.04 Uiso 1 1 calc R
C35 C 0.5166(5) 1.1835(3) 0.0850(3) 0.0336(12) Uani 1 1 d .
C36 C 0.4386(5) 1.1678(3) 0.0295(3) 0.0338(12) Uani 1 1 d .
H36 H 0.4802 1.1308 0.0072 0.041 Uiso 1 1 calc R
C37 C 0.6563(5) 1.1936(3) 0.0603(3) 0.0358(13) Uani 1 1 d .
C38 C 0.7548(5) 1.1830(4) 0.1112(3) 0.0499(16) Uani 1 1 d .
H38 H 0.7362 1.1675 0.1611 0.06 Uiso 1 1 calc R
C39 C 0.8786(6) 1.1949(4) 0.0893(3) 0.0586(18) Uani 1 1 d .
H39 H 0.9448 1.1872 0.1244 0.07 Uiso 1 1 calc R
C40 C 0.9078(6) 1.2178(4) 0.0173(3) 0.0510(16) Uani 1 1 d .
H40 H 0.9935 1.226 0.0027 0.061 Uiso 1 1 calc R
C41 C 0.8130(6) 1.2286(4) -0.0327(3) 0.0508(16) Uani 1 1 d .
H41 H 0.8329 1.2436 -0.0824 0.061 Uiso 1 1 calc R
C42 C 0.6860(5) 1.2177(3) -0.0117(3) 0.0389(13) Uani 1 1 d .
H42 H 0.6199 1.227 -0.0474 0.047 Uiso 1 1 calc R
C43 C 0.4014(6) 1.3686(4) 0.1396(3) 0.0411(14) Uani 1 1 d .
C44 C 0.4947(7) 1.4157(5) 0.1430(5) 0.079(2) Uani 1 1 d .
C45 C 0.4506(9) 1.4980(5) 0.1387(6) 0.100(3) Uani 1 1 d .
H45 H 0.5127 1.5316 0.1398 0.12 Uiso 1 1 calc R
C46 C 0.3221(8) 1.5318(5) 0.1331(5) 0.077(2) Uani 1 1 d .
H46 H 0.2945 1.5879 0.1308 0.093 Uiso 1 1 calc R
C47 C 0.2328(7) 1.4845(4) 0.1306(4) 0.0649(19) Uani 1 1 d .
H47 H 0.1427 1.5089 0.1255 0.078 Uiso 1 1 calc R
C48 C 0.2690(6) 1.4021(4) 0.1352(4) 0.0536(17) Uani 1 1 d .
C49 C 0.6405(8) 1.3762(7) 0.1523(8) 0.128(5) Uani 1 1 d .
H49 H 0.6489 1.3171 0.1543 0.153 Uiso 1 1 calc R
C50 C 0.7085(10) 1.4258(11) 0.0865(7) 0.181(7) Uani 1 1 d .
H50A H 0.8015 1.4007 0.0915 0.272 Uiso 1 1 calc R
H50B H 0.6986 1.4847 0.0823 0.272 Uiso 1 1 calc R
H50C H 0.6696 1.4243 0.0428 0.272 Uiso 1 1 calc R
C51 C 0.7015(9) 1.3718(7) 0.2222(7) 0.127(4) Uani 1 1 d .
H51A H 0.6549 1.339 0.2636 0.19 Uiso 1 1 calc R
H51B H 0.6958 1.4292 0.2211 0.19 Uiso 1 1 calc R
H51C H 0.7934 1.3443 0.2272 0.19 Uiso 1 1 calc R
C52 C 0.1670(7) 1.3510(5) 0.1327(6) 0.094(3) Uani 1 1 d .
H52 H 0.2096 1.2899 0.1511 0.113 Uiso 1 1 calc R
C53 C 0.0556(9) 1.3603(6) 0.1817(6) 0.130(4) Uani 1 1 d .
H53A H 0.0907 1.3427 0.2316 0.195 Uiso 1 1 calc R
H53B H -0.0069 1.3246 0.1807 0.195 Uiso 1 1 calc R
H53C H 0.0115 1.4197 0.1643 0.195 Uiso 1 1 calc R
C54 C 0.1139(9) 1.3746(9) 0.0581(7) 0.154(6) Uani 1 1 d .
H54A H 0.0489 1.3398 0.0589 0.23 Uiso 1 1 calc R
H54B H 0.1849 1.3651 0.0274 0.23 Uiso 1 1 calc R
H54C H 0.0726 1.4345 0.0385 0.23 Uiso 1 1 calc R
C55 C 0.2526(5) 1.1734(3) -0.0337(3) 0.0358(13) Uani 1 1 d .
C56 C 0.2245(5) 1.0913(4) -0.0059(3) 0.0447(14) Uani 1 1 d .
C57 C 0.1607(6) 1.0666(4) -0.0527(4) 0.0532(16) Uani 1 1 d .
H57 H 0.1402 1.0113 -0.0353 0.064 Uiso 1 1 calc R
C58 C 0.1261(6) 1.1203(5) -0.1238(4) 0.0547(17) Uani 1 1 d .
H58 H 0.0875 1.1006 -0.1556 0.066 Uiso 1 1 calc R
C59 C 0.1476(6) 1.2023(4) -0.1486(3) 0.0531(16) Uani 1 1 d .
H59 H 0.1204 1.2397 -0.197 0.064 Uiso 1 1 calc R
C60 C 0.2082(5) 1.2310(4) -0.1040(3) 0.0382(13) Uani 1 1 d .
C61 C 0.2563(6) 1.0313(4) 0.0727(3) 0.0522(16) Uani 1 1 d .
H61 H 0.2824 1.0654 0.099 0.063 Uiso 1 1 calc R
C62 C 0.1390(7) 0.9942(4) 0.1107(4) 0.069(2) Uani 1 1 d .
H62A H 0.165 0.9569 0.1612 0.103 Uiso 1 1 calc R
H62B H 0.1084 0.9617 0.0854 0.103 Uiso 1 1 calc R
H62C H 0.0686 1.0404 0.1098 0.103 Uiso 1 1 calc R
C63 C 0.3712(6) 0.9606(4) 0.0810(4) 0.0614(18) Uani 1 1 d .
H63A H 0.3882 0.9242 0.1326 0.092 Uiso 1 1 calc R
H63B H 0.4487 0.9849 0.0617 0.092 Uiso 1 1 calc R
H63C H 0.351 0.9268 0.0541 0.092 Uiso 1 1 calc R
C64 C 0.2285(6) 1.3224(4) -0.1299(3) 0.0507(16) Uani 1 1 d .
H64 H 0.259 1.332 -0.087 0.061 Uiso 1 1 calc R
C65 C 0.3284(11) 1.3403(7) -0.1845(7) 0.147(5) Uani 1 1 d .
H65A H 0.3383 1.3996 -0.1997 0.22 Uiso 1 1 calc R
H65B H 0.3016 1.3301 -0.2267 0.22 Uiso 1 1 calc R
H65C H 0.4119 1.3032 -0.1633 0.22 Uiso 1 1 calc R
C66 C 0.1032(9) 1.3841(6) -0.1607(7) 0.137(4) Uani 1 1 d .
H66A H 0.0364 1.3725 -0.1245 0.206 Uiso 1 1 calc R
H66B H 0.0735 1.378 -0.2044 0.206 Uiso 1 1 calc R
H66C H 0.1182 1.4421 -0.1732 0.206 Uiso 1 1 calc R

loop_
_atom_site_aniso_label
_atom_site_aniso_U_11
_atom_site_aniso_U_22
_atom_site_aniso_U_33
_atom_site_aniso_U_23
_atom_site_aniso_U_13
_atom_site_aniso_U_12
I1 0.0397(2) 0.0491(2) 0.0631(3) -0.0245(2) 0.00827(18) -0.00767(17)
I2 0.0858(4) 0.0772(4) 0.0613(3) -0.0215(3) -0.0075(3) -0.0142(3)
I3 0.0502(3) 0.0694(3) 0.0426(2) -0.0192(2) 0.00015(18) 0.0015(2)
I4 0.0455(3) 0.0724(3) 0.0813(4) -0.0047(3) -0.0061(2) -0.0066(2)
P1 0.0390(8) 0.0276(7) 0.0245(7) -0.0066(6) 0.0006(6) -0.0026(6)
N1 0.033(2) 0.025(2) 0.022(2) -0.0068(19) -0.0017(17) -0.0005(18)
N2 0.038(2) 0.026(2) 0.024(2) -0.0083(19) -0.0035(18) -0.0010(18)
N3 0.040(3) 0.037(3) 0.038(3) -0.017(2) 0.000(2) -0.006(2)
N4 0.041(3) 0.036(3) 0.034(3) -0.013(2) 0.002(2) -0.006(2)
C1 0.033(3) 0.033(3) 0.024(3) -0.007(2) 0.001(2) -0.004(2)
C2 0.029(3) 0.026(3) 0.022(3) -0.008(2) 0.001(2) 0.001(2)
C3 0.033(3) 0.025(3) 0.032(3) -0.011(2) 0.001(2) -0.003(2)
C4 0.036(3) 0.032(3) 0.022(3) -0.009(2) -0.001(2) -0.004(2)
C5 0.040(3) 0.035(3) 0.033(3) -0.014(3) 0.006(2) -0.002(2)
C6 0.042(3) 0.025(3) 0.035(3) -0.007(2) 0.001(2) 0.001(2)
C7 0.041(3) 0.037(3) 0.026(3) -0.009(2) -0.002(2) -0.006(2)
C8 0.046(3) 0.039(3) 0.032(3) -0.010(3) 0.009(3) 0.000(3)
C9 0.046(3) 0.031(3) 0.032(3) -0.005(3) -0.001(3) 0.003(2)
C10 0.045(3) 0.023(3) 0.026(3) -0.008(2) 0.007(2) -0.004(2)
C11 0.047(3) 0.029(3) 0.032(3) -0.008(2) 0.010(3) -0.005(2)
C12 0.054(4) 0.030(3) 0.043(4) -0.007(3) 0.009(3) -0.001(3)
C13 0.069(4) 0.040(4) 0.052(4) -0.025(3) 0.018(3) -0.014(3)
C14 0.066(4) 0.042(4) 0.036(3) -0.018(3) 0.002(3) -0.018(3)
C15 0.046(3) 0.034(3) 0.029(3) -0.010(3) 0.001(2) -0.007(2)
C16 0.036(3) 0.037(3) 0.053(4) -0.014(3) -0.002(3) 0.003(2)
C17 0.079(5) 0.045(4) 0.062(5) -0.009(3) -0.017(4) 0.007(3)
C18 0.038(4) 0.088(6) 0.096(6) -0.044(5) 0.002(4) 0.004(4)
C19 0.063(4) 0.040(3) 0.036(3) -0.019(3) -0.009(3) -0.004(3)
C20 0.059(4) 0.070(5) 0.082(5) -0.036(4) -0.026(4) -0.005(4)
C21 0.112(6) 0.049(4) 0.047(4) -0.014(3) -0.029(4) -0.005(4)
C22 0.050(3) 0.032(3) 0.018(3) -0.008(2) 0.000(2) -0.010(2)
C23 0.051(4) 0.038(3) 0.035(3) -0.016(3) 0.000(3) -0.005(3)
C24 0.067(4) 0.063(4) 0.034(3) -0.025(3) 0.000(3) -0.008(3)
C25 0.081(5) 0.068(5) 0.028(3) -0.025(3) -0.001(3) -0.014(4)
C26 0.072(5) 0.057(4) 0.030(3) -0.011(3) -0.015(3) -0.004(3)
C27 0.050(4) 0.041(3) 0.036(3) -0.011(3) -0.006(3) -0.007(3)
C28 0.062(4) 0.055(4) 0.037(3) -0.029(3) -0.009(3) 0.012(3)
C29 0.053(4) 0.120(7) 0.073(5) -0.069(5) -0.002(4) 0.022(4)
C30 0.126(7) 0.053(5) 0.060(5) -0.032(4) -0.030(5) 0.018(4)
C31 0.059(4) 0.041(4) 0.039(3) -0.015(3) -0.017(3) 0.000(3)
C32 0.056(4) 0.067(5) 0.104(6) -0.042(5) -0.003(4) -0.007(4)
C33 0.092(6) 0.046(4) 0.081(6) -0.009(4) -0.016(4) -0.001(4)
C34 0.038(3) 0.030(3) 0.028(3) -0.008(2) -0.002(2) -0.003(2)
C35 0.037(3) 0.031(3) 0.030(3) -0.009(2) 0.000(2) -0.004(2)
C36 0.039(3) 0.031(3) 0.029(3) -0.009(2) 0.005(2) -0.005(2)
C37 0.039(3) 0.031(3) 0.033(3) -0.008(2) 0.000(2) -0.006(2)
C38 0.041(4) 0.067(4) 0.035(3) -0.010(3) -0.001(3) -0.011(3)
C39 0.037(4) 0.086(5) 0.047(4) -0.020(4) -0.003(3) -0.010(3)
C40 0.039(3) 0.065(4) 0.053(4) -0.025(3) 0.014(3) -0.014(3)
C41 0.057(4) 0.057(4) 0.043(4) -0.021(3) 0.012(3) -0.018(3)
C42 0.038(3) 0.044(3) 0.032(3) -0.011(3) 0.002(2) -0.012(3)
C43 0.052(4) 0.040(3) 0.034(3) -0.017(3) 0.006(3) -0.009(3)
C44 0.053(4) 0.084(6) 0.137(8) -0.080(6) 0.022(4) -0.025(4)
C45 0.085(6) 0.084(6) 0.181(10) -0.097(7) 0.035(6) -0.042(5)
C46 0.084(6) 0.053(5) 0.107(7) -0.046(5) 0.005(5) -0.005(4)
C47 0.061(4) 0.048(4) 0.083(5) -0.027(4) -0.007(4) 0.003(3)
C48 0.054(4) 0.037(4) 0.071(5) -0.022(3) -0.006(3) -0.005(3)
C49 0.065(6) 0.160(10) 0.253(14) -0.174(11) 0.046(8) -0.049(6)
C50 0.075(7) 0.38(2) 0.136(10) -0.156(13) 0.025(7) -0.036(10)
C51 0.063(6) 0.143(10) 0.191(12) -0.085(9) 0.010(7) -0.013(6)
C52 0.037(4) 0.057(5) 0.194(10) -0.058(6) -0.010(5) 0.005(3)
C53 0.071(6) 0.115(8) 0.167(11) -0.003(7) 0.001(6) -0.038(6)
C54 0.074(7) 0.252(15) 0.237(15) -0.200(13) 0.016(8) -0.046(8)
C55 0.032(3) 0.037(3) 0.038(3) -0.015(3) 0.000(2) -0.003(2)
C56 0.044(3) 0.045(4) 0.047(4) -0.020(3) 0.002(3) -0.006(3)
C57 0.049(4) 0.055(4) 0.064(5) -0.028(4) 0.001(3) -0.018(3)
C58 0.051(4) 0.077(5) 0.051(4) -0.037(4) 0.003(3) -0.020(3)
C59 0.051(4) 0.071(5) 0.040(4) -0.023(3) -0.005(3) -0.014(3)
C60 0.030(3) 0.047(3) 0.036(3) -0.015(3) 0.004(2) -0.004(2)
C61 0.060(4) 0.044(4) 0.054(4) -0.018(3) 0.002(3) -0.018(3)
C62 0.077(5) 0.057(4) 0.067(5) -0.019(4) 0.007(4) -0.011(4)
C63 0.063(4) 0.049(4) 0.067(5) -0.017(4) -0.004(4) -0.009(3)
C64 0.059(4) 0.051(4) 0.037(3) -0.010(3) -0.004(3) -0.011(3)
C65 0.170(11) 0.111(8) 0.174(11) -0.056(8) 0.108(9) -0.073(8)
C66 0.098(7) 0.061(6) 0.231(14) -0.040(7) 0.002(8) 0.006(5)

loop_
_atom_type_symbol
_atom_type_description
_atom_type_scat_dispersion_real
_atom_type_scat_dispersion_imag
_atom_type_scat_source
C C 0.0033 0.0016 'International Tables Vol C Tables 4.2.6.8 and 6.1.1.4'
H H 0 0 'International Tables Vol C Tables 4.2.6.8 and 6.1.1.4'
I I -0.4742 1.8119 'International Tables Vol C Tables 4.2.6.8 and 6.1.1.4'
N N 0.0061 0.0033 'International Tables Vol C Tables 4.2.6.8 and 6.1.1.4'
P P 0.1023 0.0942 'International Tables Vol C Tables 4.2.6.8 and 6.1.1.4'

loop_
_geom_angle_atom_site_label_1
_geom_angle_atom_site_label_2
_geom_angle_atom_site_label_3
_geom_angle
I2 I3 I4 176.83(2)
N1 P1 N2 96.5(2)
N1 P1 I1 101.27(14)
N2 P1 I1 101.44(14)
C1 N1 C10 119.1(4)
C1 N1 P1 125.1(4)
C10 N1 P1 115.0(3)
C3 N2 C22 120.2(4)
C3 N2 P1 124.5(4)
C22 N2 P1 113.8(3)
C34 N3 C43 118.0(5)
C36 N4 C55 116.9(5)
N1 C1 C2 124.7(5)
N1 C1 H1 117.6
C2 C1 H1 117.6
C3 C2 C1 118.3(4)
C3 C2 C4 120.4(4)
C1 C2 C4 120.7(4)
N2 C3 C2 125.6(5)
N2 C3 H3 117.2
C2 C3 H3 117.2
C5 C4 C9 117.9(5)
C5 C4 C2 120.8(5)
C9 C4 C2 121.3(4)
C6 C5 C4 121.1(5)
C6 C5 H5 119.4
C4 C5 H5 119.4
C7 C6 C5 120.6(5)
C7 C6 H6 119.7
C5 C6 H6 119.7
C6 C7 C8 118.6(5)
C6 C7 C35 122.4(5)
C8 C7 C35 118.5(5)
C9 C8 C7 120.9(5)
C9 C8 H8 119.5
C7 C8 H8 119.5
C8 C9 C4 120.8(5)
C8 C9 H9 119.6
C4 C9 H9 119.6
C11 C10 C15 123.0(5)
C11 C10 N1 117.9(5)
C15 C10 N1 119.1(4)
C12 C11 C10 116.6(5)
C12 C11 C16 119.1(5)
C10 C11 C16 124.4(5)
C13 C12 C11 122.3(6)
C13 C12 H12 118.9
C11 C12 H12 118.9
C12 C13 C14 119.9(6)
C12 C13 H13 120
C14 C13 H13 120
C15 C14 C13 121.3(5)
C15 C14 H14 119.4
C13 C14 H14 119.4
C14 C15 C10 117.0(5)
C14 C15 C19 117.6(5)
C10 C15 C19 125.4(5)
C11 C16 C17 111.3(5)
C11 C16 C18 110.5(5)
C17 C16 C18 109.7(5)
C11 C16 H16 108.5
C17 C16 H16 108.5
C18 C16 H16 108.5
C16 C17 H17A 109.5
C16 C17 H17B 109.5
H17A C17 H17B 109.5
C16 C17 H17C 109.5
H17A C17 H17C 109.5
H17B C17 H17C 109.5
C16 C18 H18A 109.5
C16 C18 H18B 109.5
H18A C18 H18B 109.5
C16 C18 H18C 109.5
H18A C18 H18C 109.5
H18B C18 H18C 109.5
C21 C19 C15 110.9(5)
C21 C19 C20 109.0(5)
C15 C19 C20 112.7(5)
C21 C19 H19 108
C15 C19 H19 108
C20 C19 H19 108
C19 C20 H20A 109.5
C19 C20 H20B 109.5
H20A C20 H20B 109.5
C19 C20 H20C 109.5
H20A C20 H20C 109.5
H20B C20 H20C 109.5
C19 C21 H21A 109.5
C19 C21 H21B 109.5
H21A C21 H21B 109.5
C19 C21 H21C 109.5
H21A C21 H21C 109.5
H21B C21 H21C 109.5
C27 C22 C23 123.2(5)
C27 C22 N2 119.0(5)
C23 C22 N2 117.7(4)
C24 C23 C22 116.2(5)
C24 C23 C28 118.4(5)
C22 C23 C28 125.3(5)
C25 C24 C23 121.8(6)
C25 C24 H24 119.1
C23 C24 H24 119.1
C26 C25 C24 120.7(6)
C26 C25 H25 119.6
C24 C25 H25 119.6
C25 C26 C27 122.1(6)
C25 C26 H26 119
C27 C26 H26 119
C22 C27 C26 115.9(5)
C22 C27 C31 124.6(5)
C26 C27 C31 119.4(5)
C23 C28 C30 109.5(5)
C23 C28 C29 111.2(5)
C30 C28 C29 111.1(6)
C23 C28 H28 108.3
C30 C28 H28 108.3
C29 C28 H28 108.3
C28 C29 H29A 109.5
C28 C29 H29B 109.5
H29A C29 H29B 109.5
C28 C29 H29C 109.5
H29A C29 H29C 109.5
H29B C29 H29C 109.5
C28 C30 H30A 109.5
C28 C30 H30B 109.5
H30A C30 H30B 109.5
C28 C30 H30C 109.5
H30A C30 H30C 109.5
H30B C30 H30C 109.5
C27 C31 C33 112.0(6)
C27 C31 C32 110.8(5)
C33 C31 C32 109.2(5)
C27 C31 H31 108.3
C33 C31 H31 108.3
C32 C31 H31 108.3
C31 C32 H32A 109.5
C31 C32 H32B 109.5
H32A C32 H32B 109.5
C31 C32 H32C 109.5
H32A C32 H32C 109.5
H32B C32 H32C 109.5
C31 C33 H33A 109.5
C31 C33 H33B 109.5
H33A C33 H33B 109.5
C31 C33 H33C 109.5
H33A C33 H33C 109.5
H33B C33 H33C 109.5
N3 C34 C35 124.8(5)
N3 C34 H34 117.6
C35 C34 H34 117.6
C36 C35 C34 109.6(4)
C36 C35 C37 110.8(4)
C34 C35 C37 104.2(4)
C36 C35 C7 102.9(4)
C34 C35 C7 116.9(4)
C37 C35 C7 112.6(4)
N4 C36 C35 122.3(5)
N4 C36 H36 118.9
C35 C36 H36 118.9
C42 C37 C38 118.3(5)
C42 C37 C35 121.8(5)
C38 C37 C35 119.8(5)
C39 C38 C37 120.3(6)
C39 C38 H38 119.9
C37 C38 H38 119.9
C38 C39 C40 121.0(6)
C38 C39 H39 119.5
C40 C39 H39 119.5
C41 C40 C39 119.4(6)
C41 C40 H40 120.3
C39 C40 H40 120.3
C40 C41 C42 120.6(6)
C40 C41 H41 119.7
C42 C41 H41 119.7
C37 C42 C41 120.5(5)
C37 C42 H42 119.8
C41 C42 H42 119.8
C48 C43 C44 120.6(6)
C48 C43 N3 120.5(5)
C44 C43 N3 118.7(5)
C45 C44 C43 117.7(7)
C45 C44 C49 122.0(7)
C43 C44 C49 120.3(6)
C46 C45 C44 122.0(7)
C46 C45 H45 119
C44 C45 H45 119
C45 C46 C47 119.2(7)
C45 C46 H46 120.4
C47 C46 H46 120.4
C46 C47 C48 122.1(7)
C46 C47 H47 119
C48 C47 H47 119
C47 C48 C43 118.2(6)
C47 C48 C52 120.7(6)
C43 C48 C52 121.0(5)
C50 C49 C51 112.1(8)
C50 C49 C44 108.8(11)
C51 C49 C44 111.9(8)
C50 C49 H49 108
C51 C49 H49 108
C44 C49 H49 108
C49 C50 H50A 109.5
C49 C50 H50B 109.5
H50A C50 H50B 109.5
C49 C50 H50C 109.5
H50A C50 H50C 109.5
H50B C50 H50C 109.5
C49 C51 H51A 109.5
C49 C51 H51B 109.5
H51A C51 H51B 109.5
C49 C51 H51C 109.5
H51A C51 H51C 109.5
H51B C51 H51C 109.5
C54 C52 C48 112.1(8)
C54 C52 C53 109.6(7)
C48 C52 C53 111.2(8)
C54 C52 H52 107.9
C48 C52 H52 107.9
C53 C52 H52 107.9
C52 C53 H53A 109.5
C52 C53 H53B 109.5
H53A C53 H53B 109.5
C52 C53 H53C 109.5
H53A C53 H53C 109.5
H53B C53 H53C 109.5
C52 C54 H54A 109.5
C52 C54 H54B 109.5
H54A C54 H54B 109.5
C52 C54 H54C 109.5
H54A C54 H54C 109.5
H54B C54 H54C 109.5
C56 C55 C60 121.4(5)
C56 C55 N4 119.8(5)
C60 C55 N4 118.7(5)
C57 C56 C55 117.3(5)
C57 C56 C61 120.0(5)
C55 C56 C61 122.6(5)
C58 C57 C56 121.8(6)
C58 C57 H57 119.1
C56 C57 H57 119.1
C59 C58 C57 119.8(6)
C59 C58 H58 120.1
C57 C58 H58 120.1
C58 C59 C60 120.9(6)
C58 C59 H59 119.5
C60 C59 H59 119.5
C59 C60 C55 118.4(5)
C59 C60 C64 121.4(5)
C55 C60 C64 120.2(5)
C63 C61 C56 112.8(5)
C63 C61 C62 110.0(5)
C56 C61 C62 113.1(5)
C63 C61 H61 106.8
C56 C61 H61 106.8
C62 C61 H61 106.8
C61 C62 H62A 109.5
C61 C62 H62B 109.5
H62A C62 H62B 109.5
C61 C62 H62C 109.5
H62A C62 H62C 109.5
H62B C62 H62C 109.5
C61 C63 H63A 109.5
C61 C63 H63B 109.5
H63A C63 H63B 109.5
C61 C63 H63C 109.5
H63A C63 H63C 109.5
H63B C63 H63C 109.5
C65 C64 C66 109.2(8)
C65 C64 C60 112.1(6)
C66 C64 C60 111.6(6)
C65 C64 H64 107.9
C66 C64 H64 107.9
C60 C64 H64 107.9
C64 C65 H65A 109.5
C64 C65 H65B 109.5
H65A C65 H65B 109.5
C64 C65 H65C 109.5
H65A C65 H65C 109.5
H65B C65 H65C 109.5
C64 C66 H66A 109.5
C64 C66 H66B 109.5
H66A C66 H66B 109.5
C64 C66 H66C 109.5
H66A C66 H66C 109.5
H66B C66 H66C 109.5

loop_
_geom_bond_atom_site_label_1
_geom_bond_atom_site_label_2
_geom_bond_distance
I1 P1 2.4928(14)
I2 I3 2.8722(7)
I3 I4 2.9629(7)
P1 N1 1.738(4)
P1 N2 1.744(4)
N1 C1 1.336(6)
N1 C10 1.476(6)
N2 C3 1.330(6)
N2 C22 1.467(6)
N3 C34 1.252(6)
N3 C43 1.438(7)
N4 C36 1.260(6)
N4 C55 1.440(7)
C1 C2 1.394(7)
C1 H1 0.95
C2 C3 1.382(7)
C2 C4 1.494(7)
C3 H3 0.95
C4 C5 1.390(7)
C4 C9 1.392(7)
C5 C6 1.386(7)
C5 H5 0.95
C6 C7 1.380(7)
C6 H6 0.95
C7 C8 1.388(7)
C7 C35 1.555(7)
C8 C9 1.378(7)
C8 H8 0.95
C9 H9 0.95
C10 C11 1.403(7)
C10 C15 1.405(7)
C11 C12 1.393(8)
C11 C16 1.508(8)
C12 C13 1.361(8)
C12 H12 0.95
C13 C14 1.393(8)
C13 H13 0.95
C14 C15 1.387(7)
C14 H14 0.95
C15 C19 1.518(7)
C16 C17 1.523(8)
C16 C18 1.550(8)
C16 H16 1
C17 H17A 0.98
C17 H17B 0.98
C17 H17C 0.98
C18 H18A 0.98
C18 H18B 0.98
C18 H18C 0.98
C19 C21 1.508(8)
C19 C20 1.533(9)
C19 H19 1
C20 H20A 0.98
C20 H20B 0.98
C20 H20C 0.98
C21 H21A 0.98
C21 H21B 0.98
C21 H21C 0.98
C22 C27 1.400(7)
C22 C23 1.416(8)
C23 C24 1.400(8)
C23 C28 1.522(8)
C24 C25 1.363(8)
C24 H24 0.95
C25 C26 1.356(9)
C25 H25 0.95
C26 C27 1.413(8)
C26 H26 0.95
C27 C31 1.514(8)
C28 C30 1.525(9)
C28 C29 1.532(9)
C28 H28 1
C29 H29A 0.98
C29 H29B 0.98
C29 H29C 0.98
C30 H30A 0.98
C30 H30B 0.98
C30 H30C 0.98
C31 C33 1.516(8)
C31 C32 1.537(8)
C31 H31 1
C32 H32A 0.98
C32 H32B 0.98
C32 H32C 0.98
C33 H33A 0.98
C33 H33B 0.98
C33 H33C 0.98
C34 C35 1.525(7)
C34 H34 0.95
C35 C36 1.520(7)
C35 C37 1.543(7)
C36 H36 0.95
C37 C42 1.377(7)
C37 C38 1.398(7)
C38 C39 1.376(8)
C38 H38 0.95
C39 C40 1.377(8)
C39 H39 0.95
C40 C41 1.357(8)
C40 H40 0.95
C41 C42 1.400(8)
C41 H41 0.95
C42 H42 0.95
C43 C48 1.389(8)
C43 C44 1.394(8)
C44 C45 1.391(10)
C44 C49 1.536(11)
C45 C46 1.351(10)
C45 H45 0.95
C46 C47 1.358(10)
C46 H46 0.95
C47 C48 1.379(8)
C47 H47 0.95
C48 C52 1.513(9)
C49 C50 1.508(16)
C49 C51 1.513(14)
C49 H49 1
C50 H50A 0.98
C50 H50B 0.98
C50 H50C 0.98
C51 H51A 0.98
C51 H51B 0.98
C51 H51C 0.98
C52 C54 1.475(14)
C52 C53 1.524(13)
C52 H52 1
C53 H53A 0.98
C53 H53B 0.98
C53 H53C 0.98
C54 H54A 0.98
C54 H54B 0.98
C54 H54C 0.98
C55 C56 1.402(8)
C55 C60 1.406(7)
C56 C57 1.388(8)
C56 C61 1.518(8)
C57 C58 1.380(9)
C57 H57 0.95
C58 C59 1.376(9)
C58 H58 0.95
C59 C60 1.383(8)
C59 H59 0.95
C60 C64 1.521(8)
C61 C63 1.516(9)
C61 C62 1.531(9)
C61 H61 1
C62 H62A 0.98
C62 H62B 0.98
C62 H62C 0.98
C63 H63A 0.98
C63 H63B 0.98
C63 H63C 0.98
C64 C65 1.471(10)
C64 C66 1.506(10)
C64 H64 1
C65 H65A 0.98
C65 H65B 0.98
C65 H65C 0.98
C66 H66A 0.98
C66 H66B 0.98
C66 H66C 0.98
